data_7022715
loop_
_publ_author_name
'Gardiner, Michael G.'
'Ho, Curtis C.'
'Mackay, Felicity M.'
'McGuinness, David S.'
'Tucker, Matthew'

_publ_section_title
;
 Selective and adaptable access to N,N'-asymmetrically substituted
 imidazol-2-ylidene bis-NHC ligands: Pd(II) complexes featuring wide
 variation in N-alkyl and aryl steric bulk.
;
_journal_issue 20
_journal_name_full 'Dalton transactions (Cambridge, England : 2003)'
_journal_page_first 7447
_journal_page_last 7457
_journal_paper_doi 10.1039/c3dt32895c
_journal_volume 42
_journal_year 2013
_chemical_formula_sum 'C36 H52 I2 N4 O2'
_chemical_formula_weight 826.62
_chemical_name_systematic
;
?
;
_space_group_IT_number 14
_symmetry_cell_setting monoclinic
_symmetry_Int_Tables_number 14
_symmetry_space_group_name_Hall '-P 2ybc'
_symmetry_space_group_name_H-M 'P 1 21/c 1'
_atom_sites_solution_hydrogens geom
_atom_sites_solution_primary direct
_atom_sites_solution_secondary difmap
_audit_creation_method SHELXL-97
_cell_angle_alpha 90.00
_cell_angle_beta 91.474(6)
_cell_angle_gamma 90.00
_cell_formula_units_Z 4
_cell_length_a 17.4130(12)
_cell_length_b 12.4050(16)
_cell_length_c 17.8960(8)
_cell_measurement_reflns_used 36688
_cell_measurement_temperature 100(2)
_cell_measurement_theta_max 30.94
_cell_measurement_theta_min 1.17
_cell_volume 3864.4(6)
_computing_cell_refinement XDS
_computing_data_collection BLU-ICE
_computing_data_reduction XDS
_computing_molecular_graphics
;
'X-SEED (Barbour, 2008) and ORTEPIII (Farrugia, 2008)'
;
_computing_publication_material 'WinGX (Farrugia, 1999)'
_computing_structure_refinement 'SHELXL-97 (Sheldrick, 1997)'
_computing_structure_solution 'SHELXS-97 (Sheldrick, 1990)'
_diffrn_ambient_temperature 100(2)
_diffrn_detector_area_resol_mean 'ADSC Q315'
_diffrn_measured_fraction_theta_full 0.978
_diffrn_measured_fraction_theta_max 0.978
_diffrn_measurement_device_type '3-ID1 Australian Synchrotron'
_diffrn_measurement_method Rotation
_diffrn_radiation_monochromator Si<111>
_diffrn_radiation_source 'Synchrotron ID'
_diffrn_radiation_type Synchrotron
_diffrn_radiation_wavelength 0.71080
_diffrn_reflns_av_R_equivalents 0.0800
_diffrn_reflns_av_sigmaI/netI 0.0420
_diffrn_reflns_limit_h_max 24
_diffrn_reflns_limit_h_min -24
_diffrn_reflns_limit_k_max 17
_diffrn_reflns_limit_k_min -17
_diffrn_reflns_limit_l_max 25
_diffrn_reflns_limit_l_min -25
_diffrn_reflns_number 80553
_diffrn_reflns_theta_full 30.94
_diffrn_reflns_theta_max 30.94
_diffrn_reflns_theta_min 1.17
_exptl_absorpt_coefficient_mu 1.661
_exptl_absorpt_correction_type none
_exptl_crystal_colour colourless
_exptl_crystal_density_diffrn 1.421
_exptl_crystal_density_method 'not measured'
_exptl_crystal_description plate
_exptl_crystal_F_000 1672
_exptl_crystal_size_max 0.02
_exptl_crystal_size_mid 0.02
_exptl_crystal_size_min 0.02
_refine_diff_density_max 1.458
_refine_diff_density_min -2.004
_refine_diff_density_rms 0.126
_refine_ls_extinction_method none
_refine_ls_goodness_of_fit_ref 1.025
_refine_ls_hydrogen_treatment constr
_refine_ls_matrix_type full
_refine_ls_number_parameters 400
_refine_ls_number_reflns 11973
_refine_ls_number_restraints 0
_refine_ls_restrained_S_all 1.025
_refine_ls_R_factor_all 0.0895
_refine_ls_R_factor_gt 0.0544
_refine_ls_shift/su_max 0.003
_refine_ls_shift/su_mean 0.000
_refine_ls_structure_factor_coef Fsqd
_refine_ls_weighting_details 'calc w=1/[\s^2^(Fo^2^)+(0.0736P)^2^+7.5168P] where P=(Fo^2^+2Fc^2^)/3'
_refine_ls_weighting_scheme calc
_refine_ls_wR_factor_gt 0.1349
_refine_ls_wR_factor_ref 0.1537
_reflns_number_gt 8050
_reflns_number_total 11973
_reflns_threshold_expression >2sigma(I)
_cod_data_source_file c3dt32895c.txt
_cod_data_source_block d:\30ch40a
_cod_original_sg_symbol_H-M 'P 21/c'
_cod_database_code 7022715

loop_
_symmetry_equiv_pos_as_xyz
'x, y, z'
'-x, y+1/2, -z+1/2'
'-x, -y, -z'
'x, -y-1/2, z-1/2'

loop_
_atom_site_label
_atom_site_type_symbol
_atom_site_fract_x
_atom_site_fract_y
_atom_site_fract_z
_atom_site_U_iso_or_equiv
_atom_site_adp_type
_atom_site_occupancy
_atom_site_symmetry_multiplicity
_atom_site_calc_flag
_atom_site_refinement_flags
I1 I -0.523403(15) 0.86268(2) -0.101265(14) 0.03403(8) Uani 1 1 d .
I2 I -0.197876(17) 0.86052(3) 0.261918(16) 0.04453(10) Uani 1 1 d .
O1 O -0.7907(3) 0.9641(3) -0.0454(3) 0.0860(15) Uani 1 1 d .
O2 O -0.0958(2) 1.1018(3) -0.2691(2) 0.0560(9) Uani 1 1 d .
N1 N -0.52702(17) 0.7839(2) 0.15940(16) 0.0252(6) Uani 1 1 d .
N2 N -0.42025(18) 0.8422(2) 0.11574(19) 0.0287(6) Uani 1 1 d .
N3 N -0.31122(19) 0.8260(3) 0.0349(2) 0.0329(7) Uani 1 1 d .
N4 N -0.20537(18) 0.7425(3) 0.01578(19) 0.0325(7) Uani 1 1 d .
C1 C -0.4957(2) 0.8336(3) 0.1021(2) 0.0278(7) Uani 1 1 d .
H1 H -0.5224 0.8589 0.0586 0.033 Uiso 1 1 calc R
C2 C -0.4697(2) 0.7612(3) 0.2119(2) 0.0316(8) Uani 1 1 d .
H2 H -0.4761 0.7259 0.2585 0.038 Uiso 1 1 calc R
C3 C -0.4033(2) 0.7981(3) 0.1851(2) 0.0332(8) Uani 1 1 d .
H3 H -0.3541 0.7945 0.2091 0.040 Uiso 1 1 calc R
C4 C -0.3666(2) 0.9004(3) 0.0681(3) 0.0374(9) Uani 1 1 d .
H4A H -0.3386 0.9552 0.0983 0.045 Uiso 1 1 calc R
H4B H -0.3958 0.9382 0.0278 0.045 Uiso 1 1 calc R
C5 C -0.2403(2) 0.8089(3) 0.0620(2) 0.0327(8) Uani 1 1 d .
H5 H -0.2187 0.8390 0.1066 0.039 Uiso 1 1 calc R
C6 C -0.2549(2) 0.7179(4) -0.0432(2) 0.0375(9) Uani 1 1 d .
H6 H -0.2443 0.6725 -0.0845 0.045 Uiso 1 1 calc R
C7 C -0.3213(2) 0.7707(4) -0.0309(2) 0.0377(9) Uani 1 1 d .
H7 H -0.3663 0.7696 -0.0620 0.045 Uiso 1 1 calc R
C8 C -0.6080(2) 0.7577(3) 0.16742(19) 0.0251(7) Uani 1 1 d .
C9 C -0.6332(2) 0.6559(3) 0.1442(2) 0.0304(8) Uani 1 1 d .
C10 C -0.7100(2) 0.6304(3) 0.1570(2) 0.0362(9) Uani 1 1 d .
H10 H -0.7298 0.5623 0.1417 0.043 Uiso 1 1 calc R
C11 C -0.7576(2) 0.7037(4) 0.1919(3) 0.0390(9) Uani 1 1 d .
H11 H -0.8092 0.6842 0.2014 0.047 Uiso 1 1 calc R
C12 C -0.7312(2) 0.8044(4) 0.2131(2) 0.0350(8) Uani 1 1 d .
H12 H -0.7651 0.8540 0.2355 0.042 Uiso 1 1 calc R
C13 C -0.6553(2) 0.8336(3) 0.2019(2) 0.0295(7) Uani 1 1 d .
C14 C -0.5818(2) 0.5740(3) 0.1065(2) 0.0340(8) Uani 1 1 d .
H14 H -0.5287 0.6047 0.1056 0.041 Uiso 1 1 calc R
C15 C -0.5783(3) 0.4694(4) 0.1514(3) 0.0460(11) Uani 1 1 d .
H15A H -0.5451 0.4177 0.1265 0.069 Uiso 1 1 calc R
H15B H -0.6301 0.4393 0.1549 0.069 Uiso 1 1 calc R
H15C H -0.5575 0.4843 0.2018 0.069 Uiso 1 1 calc R
C16 C -0.6088(3) 0.5540(4) 0.0256(3) 0.0494(12) Uani 1 1 d .
H16A H -0.5750 0.5011 0.0026 0.074 Uiso 1 1 calc R
H16B H -0.6073 0.6218 -0.0024 0.074 Uiso 1 1 calc R
H16C H -0.6615 0.5263 0.0250 0.074 Uiso 1 1 calc R
C17 C -0.6263(2) 0.9430(3) 0.2292(2) 0.0323(8) Uani 1 1 d .
H17 H -0.5722 0.9524 0.2129 0.039 Uiso 1 1 calc R
C18 C -0.6749(3) 1.0347(3) 0.1964(3) 0.0401(9) Uani 1 1 d .
H18A H -0.6549 1.1039 0.2149 0.060 Uiso 1 1 calc R
H18B H -0.7283 1.0261 0.2114 0.060 Uiso 1 1 calc R
H18C H -0.6727 1.0331 0.1417 0.060 Uiso 1 1 calc R
C19 C -0.6265(3) 0.9460(4) 0.3148(2) 0.0427(10) Uani 1 1 d .
H19A H -0.6079 1.0164 0.3324 0.064 Uiso 1 1 calc R
H19B H -0.5929 0.8891 0.3350 0.064 Uiso 1 1 calc R
H19C H -0.6790 0.9346 0.3318 0.064 Uiso 1 1 calc R
C20 C -0.1288(2) 0.6982(3) 0.0280(2) 0.0338(8) Uani 1 1 d .
C21 C -0.0679(2) 0.7384(4) -0.0122(3) 0.0387(9) Uani 1 1 d .
C22 C 0.0046(3) 0.6922(4) 0.0022(3) 0.0422(10) Uani 1 1 d .
H22 H 0.0476 0.7174 -0.0243 0.051 Uiso 1 1 calc R
C23 C 0.0147(3) 0.6109(4) 0.0541(3) 0.0445(11) Uani 1 1 d .
C24 C -0.0479(3) 0.5739(4) 0.0924(3) 0.0443(10) Uani 1 1 d .
H24 H -0.0407 0.5174 0.1277 0.053 Uiso 1 1 calc R
C25 C -0.1209(3) 0.6163(4) 0.0809(3) 0.0404(10) Uani 1 1 d .
C26 C -0.0790(3) 0.8269(4) -0.0681(3) 0.0502(12) Uani 1 1 d .
H26A H -0.1059 0.7986 -0.1127 0.075 Uiso 1 1 calc R
H26B H -0.0288 0.8554 -0.0819 0.075 Uiso 1 1 calc R
H26C H -0.1096 0.8847 -0.0463 0.075 Uiso 1 1 calc R
C27 C 0.0939(3) 0.5633(5) 0.0703(3) 0.0572(14) Uani 1 1 d .
H27A H 0.0948 0.4882 0.0534 0.086 Uiso 1 1 calc R
H27B H 0.1053 0.5663 0.1242 0.086 Uiso 1 1 calc R
H27C H 0.1325 0.6049 0.0437 0.086 Uiso 1 1 calc R
C28 C -0.1895(3) 0.5735(4) 0.1221(3) 0.0515(12) Uani 1 1 d .
H28A H -0.1782 0.5008 0.1406 0.077 Uiso 1 1 calc R
H28B H -0.2344 0.5712 0.0880 0.077 Uiso 1 1 calc R
H28C H -0.2002 0.6210 0.1643 0.077 Uiso 1 1 calc R
C29 C -0.8153(5) 0.8918(7) -0.1055(5) 0.108(3) Uani 1 1 d .
H29A H -0.8027 0.9220 -0.1549 0.129 Uiso 1 1 calc R
H29B H -0.8713 0.8782 -0.1043 0.129 Uiso 1 1 calc R
C30 C -0.7705(5) 0.7903(6) -0.0897(5) 0.089(2) Uani 1 1 d .
H30A H -0.8026 0.7253 -0.0982 0.107 Uiso 1 1 calc R
H30B H -0.7244 0.7858 -0.1208 0.107 Uiso 1 1 calc R
C31 C -0.7497(6) 0.8039(11) -0.0101(5) 0.121(4) Uani 1 1 d .
H31A H -0.7730 0.7458 0.0197 0.145 Uiso 1 1 calc R
H31B H -0.6932 0.8006 -0.0027 0.145 Uiso 1 1 calc R
C32 C -0.7760(8) 0.8999(8) 0.0113(5) 0.130(4) Uani 1 1 d .
H32A H -0.8234 0.8894 0.0397 0.156 Uiso 1 1 calc R
H32B H -0.7373 0.9343 0.0451 0.156 Uiso 1 1 calc R
C33 C -0.0400(3) 1.1865(5) -0.2710(4) 0.0703(18) Uani 1 1 d .
H33A H -0.0636 1.2552 -0.2878 0.084 Uiso 1 1 calc R
H33B H 0.0025 1.1679 -0.3044 0.084 Uiso 1 1 calc R
C34 C -0.0123(4) 1.1929(8) -0.1903(5) 0.100(3) Uani 1 1 d .
H34A H 0.0396 1.2251 -0.1860 0.120 Uiso 1 1 calc R
H34B H -0.0481 1.2354 -0.1599 0.120 Uiso 1 1 calc R
C35 C -0.0115(5) 1.0771(9) -0.1675(5) 0.110(3) Uani 1 1 d .
H35A H 0.0364 1.0411 -0.1828 0.132 Uiso 1 1 calc R
H35B H -0.0166 1.0695 -0.1128 0.132 Uiso 1 1 calc R
C36 C -0.0784(4) 1.0331(7) -0.2078(4) 0.081(2) Uani 1 1 d .
H36A H -0.0671 0.9594 -0.2259 0.098 Uiso 1 1 calc R
H36B H -0.1227 1.0291 -0.1744 0.098 Uiso 1 1 calc R

loop_
_atom_site_aniso_label
_atom_site_aniso_U_11
_atom_site_aniso_U_22
_atom_site_aniso_U_33
_atom_site_aniso_U_23
_atom_site_aniso_U_13
_atom_site_aniso_U_12
I1 0.03955(15) 0.03156(13) 0.03092(13) -0.00410(10) -0.00009(10) 0.00714(11)
I2 0.03713(15) 0.0598(2) 0.03642(16) -0.00318(13) -0.00281(11) 0.00029(13)
O1 0.116(4) 0.040(2) 0.103(4) 0.004(2) 0.013(3) -0.011(2)
O2 0.0449(19) 0.065(2) 0.057(2) -0.0053(19) -0.0053(16) -0.0057(17)
N1 0.0259(14) 0.0252(14) 0.0245(14) 0.0004(12) -0.0025(11) 0.0002(11)
N2 0.0275(15) 0.0228(14) 0.0359(17) -0.0004(12) 0.0053(13) 0.0007(11)
N3 0.0320(16) 0.0239(14) 0.0432(19) 0.0031(14) 0.0101(14) 0.0056(13)
N4 0.0310(16) 0.0323(16) 0.0343(17) 0.0011(14) 0.0055(13) 0.0041(13)
C1 0.0266(17) 0.0259(16) 0.0309(18) 0.0029(14) 0.0032(14) 0.0032(13)
C2 0.0287(18) 0.040(2) 0.0254(17) 0.0046(16) -0.0051(14) -0.0023(16)
C3 0.0271(18) 0.039(2) 0.0332(19) 0.0005(17) -0.0020(15) -0.0012(16)
C4 0.034(2) 0.0271(18) 0.052(3) 0.0050(18) 0.0176(18) 0.0062(16)
C5 0.0327(19) 0.0295(18) 0.036(2) 0.0008(16) 0.0068(15) 0.0011(15)
C6 0.034(2) 0.042(2) 0.037(2) -0.0037(18) 0.0000(16) 0.0041(17)
C7 0.033(2) 0.040(2) 0.040(2) 0.0024(18) 0.0022(17) 0.0052(17)
C8 0.0240(16) 0.0277(16) 0.0234(16) 0.0021(14) -0.0025(12) -0.0013(13)
C9 0.0313(18) 0.0275(18) 0.0320(19) 0.0015(15) -0.0045(15) 0.0017(14)
C10 0.0325(19) 0.034(2) 0.042(2) -0.0021(18) -0.0055(16) -0.0061(16)
C11 0.0246(18) 0.044(2) 0.048(2) 0.002(2) 0.0002(16) -0.0064(17)
C12 0.0278(18) 0.039(2) 0.039(2) -0.0021(18) 0.0035(15) 0.0021(16)
C13 0.0287(18) 0.0285(17) 0.0311(18) 0.0003(15) -0.0024(14) -0.0002(14)
C14 0.0307(19) 0.0263(17) 0.045(2) -0.0059(17) -0.0018(16) 0.0002(15)
C15 0.037(2) 0.032(2) 0.069(3) 0.007(2) -0.001(2) 0.0031(18)
C16 0.054(3) 0.046(3) 0.048(3) -0.014(2) -0.001(2) 0.006(2)
C17 0.0280(18) 0.0327(19) 0.036(2) -0.0070(16) 0.0011(15) 0.0011(15)
C18 0.040(2) 0.031(2) 0.049(3) -0.0007(19) -0.0031(19) 0.0027(17)
C19 0.042(2) 0.046(2) 0.041(2) -0.010(2) -0.0045(18) 0.0004(19)
C20 0.0288(18) 0.0335(19) 0.039(2) -0.0043(17) 0.0023(16) 0.0063(15)
C21 0.032(2) 0.041(2) 0.043(2) -0.0050(19) 0.0039(17) 0.0025(17)
C22 0.031(2) 0.045(2) 0.051(3) -0.012(2) 0.0037(18) 0.0006(18)
C23 0.033(2) 0.046(2) 0.054(3) -0.015(2) -0.0072(19) 0.0069(18)
C24 0.041(2) 0.040(2) 0.051(3) 0.000(2) -0.004(2) 0.0078(19)
C25 0.035(2) 0.036(2) 0.050(3) -0.0051(19) -0.0001(18) 0.0059(17)
C26 0.038(2) 0.050(3) 0.063(3) 0.008(2) 0.010(2) -0.002(2)
C27 0.035(2) 0.066(3) 0.069(3) -0.023(3) -0.011(2) 0.009(2)
C28 0.044(3) 0.052(3) 0.059(3) 0.022(2) 0.004(2) 0.011(2)
C29 0.112(6) 0.098(6) 0.109(6) 0.049(5) -0.068(5) -0.038(5)
C30 0.102(6) 0.067(4) 0.100(6) -0.019(4) 0.031(5) -0.005(4)
C31 0.105(7) 0.176(11) 0.082(6) 0.059(7) 0.011(5) 0.053(7)
C32 0.232(14) 0.100(7) 0.058(5) 0.005(5) -0.014(6) -0.054(8)
C33 0.047(3) 0.048(3) 0.115(6) -0.018(3) -0.003(3) -0.005(2)
C34 0.056(4) 0.122(7) 0.122(7) -0.078(6) -0.007(4) -0.006(4)
C35 0.079(5) 0.159(10) 0.090(6) 0.029(6) -0.025(4) -0.028(6)
C36 0.074(4) 0.110(6) 0.060(4) 0.014(4) -0.003(3) 0.011(4)

loop_
_atom_type_symbol
_atom_type_description
_atom_type_scat_dispersion_real
_atom_type_scat_dispersion_imag
_atom_type_scat_source
C C 0.0033 0.0016 'International Tables Vol C Tables 4.2.6.8 and 6.1.1.4'
H H 0.0000 0.0000 'International Tables Vol C Tables 4.2.6.8 and 6.1.1.4'
N N 0.0061 0.0033 'International Tables Vol C Tables 4.2.6.8 and 6.1.1.4'
I I -0.4742 1.8119 'International Tables Vol C Tables 4.2.6.8 and 6.1.1.4'
O O 0.0106 0.0060 'International Tables Vol C Tables 4.2.6.8 and 6.1.1.4'

loop_
_geom_angle_atom_site_label_1
_geom_angle_atom_site_label_2
_geom_angle_atom_site_label_3
_geom_angle
C32 O1 C29 104.2(6)
C36 O2 C33 109.2(5)
C1 N1 C2 108.5(3)
C1 N1 C8 126.7(3)
C2 N1 C8 124.8(3)
C1 N2 C3 108.7(3)
C1 N2 C4 124.8(3)
C3 N2 C4 126.2(3)
C5 N3 C7 109.3(3)
C5 N3 C4 124.3(4)
C7 N3 C4 126.2(4)
C5 N4 C6 109.1(3)
C5 N4 C20 125.1(4)
C6 N4 C20 125.7(3)
N1 C1 N2 108.6(3)
N1 C1 H1 125.7
N2 C1 H1 125.7
C3 C2 N1 107.5(3)
C3 C2 H2 126.3
N1 C2 H2 126.3
C2 C3 N2 106.8(3)
C2 C3 H3 126.6
N2 C3 H3 126.6
N2 C4 N3 111.1(3)
N2 C4 H4A 109.4
N3 C4 H4A 109.4
N2 C4 H4B 109.4
N3 C4 H4B 109.4
H4A C4 H4B 108.0
N4 C5 N3 107.9(4)
N4 C5 H5 126.1
N3 C5 H5 126.1
C7 C6 N4 106.8(4)
C7 C6 H6 126.6
N4 C6 H6 126.6
C6 C7 N3 106.9(4)
C6 C7 H7 126.5
N3 C7 H7 126.5
C9 C8 C13 123.6(3)
C9 C8 N1 118.0(3)
C13 C8 N1 118.3(3)
C8 C9 C10 116.8(4)
C8 C9 C14 123.4(3)
C10 C9 C14 119.8(4)
C11 C10 C9 120.6(4)
C11 C10 H10 119.7
C9 C10 H10 119.7
C12 C11 C10 121.1(4)
C12 C11 H11 119.4
C10 C11 H11 119.4
C11 C12 C13 120.5(4)
C11 C12 H12 119.7
C13 C12 H12 119.7
C12 C13 C8 117.3(4)
C12 C13 C17 119.7(4)
C8 C13 C17 123.0(3)
C9 C14 C15 110.5(4)
C9 C14 C16 111.0(3)
C15 C14 C16 111.5(4)
C9 C14 H14 107.9
C15 C14 H14 107.9
C16 C14 H14 107.9
C14 C15 H15A 109.5
C14 C15 H15B 109.5
H15A C15 H15B 109.5
C14 C15 H15C 109.5
H15A C15 H15C 109.5
H15B C15 H15C 109.5
C14 C16 H16A 109.5
C14 C16 H16B 109.5
H16A C16 H16B 109.5
C14 C16 H16C 109.5
H16A C16 H16C 109.5
H16B C16 H16C 109.5
C13 C17 C18 111.3(3)
C13 C17 C19 109.5(3)
C18 C17 C19 110.5(3)
C13 C17 H17 108.5
C18 C17 H17 108.5
C19 C17 H17 108.5
C17 C18 H18A 109.5
C17 C18 H18B 109.5
H18A C18 H18B 109.5
C17 C18 H18C 109.5
H18A C18 H18C 109.5
H18B C18 H18C 109.5
C17 C19 H19A 109.5
C17 C19 H19B 109.5
H19A C19 H19B 109.5
C17 C19 H19C 109.5
H19A C19 H19C 109.5
H19B C19 H19C 109.5
C21 C20 C25 123.4(4)
C21 C20 N4 119.7(4)
C25 C20 N4 116.9(4)
C20 C21 C22 116.9(4)
C20 C21 C26 121.6(4)
C22 C21 C26 121.5(4)
C23 C22 C21 121.4(4)
C23 C22 H22 119.3
C21 C22 H22 119.3
C22 C23 C24 119.3(4)
C22 C23 C27 120.7(5)
C24 C23 C27 120.0(5)
C23 C24 C25 122.2(5)
C23 C24 H24 118.9
C25 C24 H24 118.9
C24 C25 C20 116.8(4)
C24 C25 C28 121.8(4)
C20 C25 C28 121.4(4)
C21 C26 H26A 109.5
C21 C26 H26B 109.5
H26A C26 H26B 109.5
C21 C26 H26C 109.5
H26A C26 H26C 109.5
H26B C26 H26C 109.5
C23 C27 H27A 109.5
C23 C27 H27B 109.5
H27A C27 H27B 109.5
C23 C27 H27C 109.5
H27A C27 H27C 109.5
H27B C27 H27C 109.5
C25 C28 H28A 109.5
C25 C28 H28B 109.5
H28A C28 H28B 109.5
C25 C28 H28C 109.5
H28A C28 H28C 109.5
H28B C28 H28C 109.5
O1 C29 C30 103.7(6)
O1 C29 H29A 111.0
C30 C29 H29A 111.0
O1 C29 H29B 111.0
C30 C29 H29B 111.0
H29A C29 H29B 109.0
C31 C30 C29 101.6(7)
C31 C30 H30A 111.5
C29 C30 H30A 111.5
C31 C30 H30B 111.5
C29 C30 H30B 111.5
H30A C30 H30B 109.3
C32 C31 C30 107.6(7)
C32 C31 H31A 110.2
C30 C31 H31A 110.2
C32 C31 H31B 110.2
C30 C31 H31B 110.2
H31A C31 H31B 108.5
O1 C32 C31 112.5(8)
O1 C32 H32A 109.1
C31 C32 H32A 109.1
O1 C32 H32B 109.1
C31 C32 H32B 109.1
H32A C32 H32B 107.8
O2 C33 C34 102.5(6)
O2 C33 H33A 111.3
C34 C33 H33A 111.3
O2 C33 H33B 111.3
C34 C33 H33B 111.3
H33A C33 H33B 109.2
C35 C34 C33 102.1(6)
C35 C34 H34A 111.3
C33 C34 H34A 111.3
C35 C34 H34B 111.3
C33 C34 H34B 111.3
H34A C34 H34B 109.2
C36 C35 C34 102.9(7)
C36 C35 H35A 111.2
C34 C35 H35A 111.2
C36 C35 H35B 111.2
C34 C35 H35B 111.2
H35A C35 H35B 109.1
O2 C36 C35 108.0(7)
O2 C36 H36A 110.1
C35 C36 H36A 110.1
O2 C36 H36B 110.1
C35 C36 H36B 110.1
H36A C36 H36B 108.4

loop_
_geom_bond_atom_site_label_1
_geom_bond_atom_site_label_2
_geom_bond_distance
O1 C32 1.310(10)
O1 C29 1.456(10)
O2 C36 1.416(8)
O2 C33 1.431(7)
N1 C1 1.327(5)
N1 C2 1.381(4)
N1 C8 1.457(4)
N2 C1 1.334(5)
N2 C3 1.381(5)
N2 C4 1.470(5)
N3 C5 1.332(5)
N3 C7 1.370(6)
N3 C4 1.472(5)
N4 C5 1.327(5)
N4 C6 1.379(5)
N4 C20 1.454(5)
C1 H1 0.9500
C2 C3 1.345(5)
C2 H2 0.9500
C3 H3 0.9500
C4 H4A 0.9900
C4 H4B 0.9900
C5 H5 0.9500
C6 C7 1.352(6)
C6 H6 0.9500
C7 H7 0.9500
C8 C9 1.397(5)
C8 C13 1.404(5)
C9 C10 1.398(6)
C9 C14 1.523(5)
C10 C11 1.389(6)
C10 H10 0.9500
C11 C12 1.380(6)
C11 H11 0.9500
C12 C13 1.390(5)
C12 H12 0.9500
C13 C17 1.524(5)
C14 C15 1.527(6)
C14 C16 1.531(6)
C14 H14 1.0000
C15 H15A 0.9800
C15 H15B 0.9800
C15 H15C 0.9800
C16 H16A 0.9800
C16 H16B 0.9800
C16 H16C 0.9800
C17 C18 1.527(6)
C17 C19 1.532(6)
C17 H17 1.0000
C18 H18A 0.9800
C18 H18B 0.9800
C18 H18C 0.9800
C19 H19A 0.9800
C19 H19B 0.9800
C19 H19C 0.9800
C20 C21 1.388(6)
C20 C25 1.393(6)
C21 C22 1.405(6)
C21 C26 1.494(7)
C22 C23 1.378(7)
C22 H22 0.9500
C23 C24 1.380(7)
C23 C27 1.521(6)
C24 C25 1.386(6)
C24 H24 0.9500
C25 C28 1.514(7)
C26 H26A 0.9800
C26 H26B 0.9800
C26 H26C 0.9800
C27 H27A 0.9800
C27 H27B 0.9800
C27 H27C 0.9800
C28 H28A 0.9800
C28 H28B 0.9800
C28 H28C 0.9800
C29 C30 1.503(11)
C29 H29A 0.9900
C29 H29B 0.9900
C30 C31 1.471(12)
C30 H30A 0.9900
C30 H30B 0.9900
C31 C32 1.336(14)
C31 H31A 0.9900
C31 H31B 0.9900
C32 H32A 0.9900
C32 H32B 0.9900
C33 C34 1.512(10)
C33 H33A 0.9900
C33 H33B 0.9900
C34 C35 1.493(13)
C34 H34A 0.9900
C34 H34B 0.9900
C35 C36 1.461(10)
C35 H35A 0.9900
C35 H35B 0.9900
C36 H36A 0.9900
C36 H36B 0.9900

loop_
_geom_torsion_atom_site_label_1
_geom_torsion_atom_site_label_2
_geom_torsion_atom_site_label_3
_geom_torsion_atom_site_label_4
_geom_torsion
C2 N1 C1 N2 0.8(4)
C8 N1 C1 N2 -179.9(3)
C3 N2 C1 N1 -1.2(4)
C4 N2 C1 N1 -174.8(3)
C1 N1 C2 C3 -0.1(5)
C8 N1 C2 C3 -179.4(3)
N1 C2 C3 N2 -0.6(5)
C1 N2 C3 C2 1.1(5)
C4 N2 C3 C2 174.6(4)
C1 N2 C4 N3 -114.9(4)
C3 N2 C4 N3 72.6(5)
C5 N3 C4 N2 -97.8(5)
C7 N3 C4 N2 87.8(5)
C6 N4 C5 N3 1.0(5)
C20 N4 C5 N3 -175.7(4)
C7 N3 C5 N4 -1.1(5)
C4 N3 C5 N4 -176.3(3)
C5 N4 C6 C7 -0.5(5)
C20 N4 C6 C7 176.1(4)
N4 C6 C7 N3 -0.1(5)
C5 N3 C7 C6 0.7(5)
C4 N3 C7 C6 175.8(4)
C1 N1 C8 C9 93.4(5)
C2 N1 C8 C9 -87.3(5)
C1 N1 C8 C13 -90.2(5)
C2 N1 C8 C13 89.1(5)
C13 C8 C9 C10 -0.2(6)
N1 C8 C9 C10 175.9(3)
C13 C8 C9 C14 179.7(4)
N1 C8 C9 C14 -4.1(5)
C8 C9 C10 C11 -0.6(6)
C14 C9 C10 C11 179.5(4)
C9 C10 C11 C12 1.7(7)
C10 C11 C12 C13 -1.9(7)
C11 C12 C13 C8 1.0(6)
C11 C12 C13 C17 -176.9(4)
C9 C8 C13 C12 0.0(6)
N1 C8 C13 C12 -176.1(3)
C9 C8 C13 C17 177.9(4)
N1 C8 C13 C17 1.8(5)
C8 C9 C14 C15 121.7(4)
C10 C9 C14 C15 -58.3(5)
C8 C9 C14 C16 -114.0(4)
C10 C9 C14 C16 65.9(5)
C12 C13 C17 C18 -56.3(5)
C8 C13 C17 C18 125.9(4)
C12 C13 C17 C19 66.3(5)
C8 C13 C17 C19 -111.6(4)
C5 N4 C20 C21 -105.0(5)
C6 N4 C20 C21 78.8(5)
C5 N4 C20 C25 74.8(5)
C6 N4 C20 C25 -101.3(5)
C25 C20 C21 C22 0.2(7)
N4 C20 C21 C22 180.0(4)
C25 C20 C21 C26 -179.6(5)
N4 C20 C21 C26 0.2(7)
C20 C21 C22 C23 -0.2(7)
C26 C21 C22 C23 179.7(5)
C21 C22 C23 C24 0.4(7)
C21 C22 C23 C27 -178.7(4)
C22 C23 C24 C25 -0.6(7)
C27 C23 C24 C25 178.5(4)
C23 C24 C25 C20 0.6(7)
C23 C24 C25 C28 178.8(5)
C21 C20 C25 C24 -0.4(7)
N4 C20 C25 C24 179.8(4)
C21 C20 C25 C28 -178.6(4)
N4 C20 C25 C28 1.5(6)
C32 O1 C29 C30 -31.5(10)
O1 C29 C30 C31 20.2(9)
C29 C30 C31 C32 -2.7(12)
C29 O1 C32 C31 32.2(14)
C30 C31 C32 O1 -18.7(15)
C36 O2 C33 C34 -25.1(7)
O2 C33 C34 C35 37.7(7)
C33 C34 C35 C36 -36.2(8)
C33 O2 C36 C35 2.3(8)
C34 C35 C36 O2 21.8(9)
